data_1513100
loop_
_publ_author_name
'Ma, Wen-Juan'
'Chen, Jia-Mei'
'Jiang, Long'
'Yao, Jia'
'Lu, Tong-Bu'

_publ_section_title
;
 The Delivery of Triamterene by Cucurbit[7]uril: Synthesis, Structures and
 Pharmacokinetics Study.
;
_journal_issue 12
_journal_name_full 'Molecular pharmaceutics'
_journal_page_first 4698
_journal_page_last 4705
_journal_paper_doi 10.1021/mp400529m
_journal_volume 10
_journal_year 2013
_chemical_formula_moiety '(C42 H42 N28 O14), (C12 H13 N7), 29(H2 O), 2Cl'
_chemical_formula_sum 'C54 H113 Cl2 N35 O43'
_chemical_formula_weight 2011.69
_chemical_name_systematic
;
 ? 
;
_space_group_crystal_system tetragonal
_space_group_IT_number 88
_space_group_name_Hall '-I 4ad'
_space_group_name_H-M_alt 'I 41/a'
_symmetry_cell_setting tetragonal
_symmetry_space_group_name_Hall '-I 4ad'
_symmetry_space_group_name_H-M 'I 41/a :2'
_atom_sites_solution_hydrogens geom
_atom_sites_solution_primary direct
_atom_sites_solution_secondary difmap
_audit_creation_date 2013-08-22
_audit_creation_method
;
  Olex2 1.2
  (compiled Apr 23 2013 17:54:37, GUI svn.r4466)
;
_cell_angle_alpha 90.00
_cell_angle_beta 90.00
_cell_angle_gamma 90.00
_cell_formula_units_Z 16
_cell_length_a 40.8323(4)
_cell_length_b 40.8323(4)
_cell_length_c 23.3137(5)
_cell_measurement_reflns_used 12438
_cell_measurement_temperature 150(2)
_cell_measurement_theta_max 65.2185
_cell_measurement_theta_min 3.0586
_cell_volume 38870.4(10)
_computing_cell_refinement
;
CrysAlisPro, Agilent Technologies,
Version 1.171.36.20 (release 27-06-2012 CrysAlis171 .NET)
(compiled Jul 11 2012,15:38:31)
;
_computing_data_collection
;
CrysAlisPro, Agilent Technologies,
Version 1.171.36.20 (release 27-06-2012 CrysAlis171 .NET)
(compiled Jul 11 2012,15:38:31)
;
_computing_data_reduction
;
CrysAlisPro, Agilent Technologies,
Version 1.171.36.20 (release 27-06-2012 CrysAlis171 .NET)
(compiled Jul 11 2012,15:38:31)
;
_computing_molecular_graphics
;
O. V. Dolomanov, L. J. Bourhis, R. J. Gildea, J. A. K. Howard and H. Puschmann,
OLEX2: a complete structure solution, refinement and analysis program.
J. Appl. Cryst. (2009). 42, 339-341.
;
_computing_publication_material
;
O. V. Dolomanov, L. J. Bourhis, R. J. Gildea, J. A. K. Howard and H. Puschmann,
OLEX2: a complete structure solution, refinement and analysis program.
J. Appl. Cryst. (2009). 42, 339-341.
;
_computing_structure_refinement
;
XL, G.M. Sheldrick, Acta Cryst.
(2008). A64, 112-122
;
_computing_structure_solution
;
XM, G.M. Sheldrick, Acta Cryst.
(2008). A64, 112-122
;
_diffrn_ambient_temperature 150(2)
_diffrn_detector_area_resol_mean 10.5058
_diffrn_measured_fraction_theta_full 0.983
_diffrn_measured_fraction_theta_max 0.983
_diffrn_measurement_device_type 'Xcalibur, Atlas, Gemini ultra'
_diffrn_measurement_method '\w scans'
_diffrn_radiation_monochromator mirror
_diffrn_radiation_source 'Enhance Ultra (Cu) X-ray Source'
_diffrn_radiation_type CuK\a
_diffrn_radiation_wavelength 1.54184
_diffrn_reflns_av_R_equivalents 0.0382
_diffrn_reflns_av_sigmaI/netI 0.0444
_diffrn_reflns_limit_h_max 46
_diffrn_reflns_limit_h_min -31
_diffrn_reflns_limit_k_max 42
_diffrn_reflns_limit_k_min -40
_diffrn_reflns_limit_l_max 22
_diffrn_reflns_limit_l_min -26
_diffrn_reflns_number 33587
_diffrn_reflns_theta_full 61.49
_diffrn_reflns_theta_max 61.49
_diffrn_reflns_theta_min 4.09
_exptl_absorpt_coefficient_mu 1.504
_exptl_absorpt_correction_T_max 0.8765
_exptl_absorpt_correction_T_min 0.6611
_exptl_absorpt_correction_type multi-scan
_exptl_absorpt_process_details
;
CrysAlisPro, Agilent Technologies,
Version 1.171.36.20 (release 27-06-2012 CrysAlis171 .NET)
(compiled Jul 11 2012,15:38:31)
Empirical absorption correction using spherical harmonics,
 implemented in SCALE3 ABSPACK scaling algorithm.
;
_exptl_crystal_colour colorless
_exptl_crystal_density_diffrn 1.375
_exptl_crystal_density_method 'not measured'
_exptl_crystal_description block
_exptl_crystal_F_000 16960
_exptl_crystal_size_max 0.30
_exptl_crystal_size_mid 0.20
_exptl_crystal_size_min 0.09
_platon_squeeze_details
;
;
_refine_diff_density_max 0.849
_refine_diff_density_min -0.646
_refine_diff_density_rms 0.094
_refine_ls_extinction_method none
_refine_ls_goodness_of_fit_ref 1.097
_refine_ls_hydrogen_treatment constr
_refine_ls_matrix_type full
_refine_ls_number_parameters 1284
_refine_ls_number_reflns 14839
_refine_ls_number_restraints 26
_refine_ls_restrained_S_all 1.115
_refine_ls_R_factor_all 0.1686
_refine_ls_R_factor_gt 0.1354
_refine_ls_shift/su_max 0.000
_refine_ls_shift/su_mean 0.000
_refine_ls_structure_factor_coef Fsqd
_refine_ls_weighting_details 'calc w=1/[\s^2^(Fo^2^)+(0.2000P)^2^+0.0000P] where P=(Fo^2^+2Fc^2^)/3'
_refine_ls_weighting_scheme calc
_refine_ls_wR_factor_gt 0.2449
_refine_ls_wR_factor_ref 0.2592
_reflns_number_gt 10013
_reflns_number_total 14839
_reflns_threshold_expression >2sigma(I)
_cod_data_source_file mp400529m_si_004.cif
_cod_data_source_block exp_4768
_cod_original_sg_symbol_H-M 'I 41/a'
_cod_database_code 1513100
_olex2_refinement_description
;
1. Fixed Uiso
 At 1.2 times of:
  All C(H) groups, All C(H,H) groups, All N(H,H) groups
2. Uiso/Uaniso restraints and constraints
Uanis(C2) \\sim Ueq: with sigma of 0.01 and sigma for terminal atoms of 0.02
3.a Ternary CH refined with riding coordinates:
 C39(H39), C31(H31), C38(H38), C27(H27), C28(H28), C32(H32), C37(H37),
 C40(H40), C34(H34), C35(H35), C29(H29), C36(H36), C33(H33), C30(H30)
3.b Secondary CH2 refined with riding coordinates:
 C14(H14A,H14B), C18(H18A,H18B), C26(H26A,H26B), C24(H24A,H24B), C16(H16A,
 H16B), C50(H50A,H50B), C22(H22A,H22B), C20(H20A,H20B), C54(H54A,H54B),
 C52(H52A,H52B), C44(H44A,H44B), C42(H42A,H42B), C48(H48A,H48B), C46(H46A,H46B)
3.c Aromatic/amide H refined with riding coordinates:
 C2(H2), C1(H1), C4(H4), C5(H5), C3(H3)
3.d X=CH2 refined with riding coordinates:
 N1(H1A,H1B), N4(H4A,H4B), N6(H6A,H6B)
;

loop_
_symmetry_equiv_pos_as_xyz
'x, y, z'
'-y+3/4, x+1/4, z+1/4'
'-x, -y+1/2, z'
'y+1/4, -x+1/4, z+1/4'
'x+1/2, y+1/2, z+1/2'
'-y+5/4, x+3/4, z+3/4'
'-x+1/2, -y+1, z+1/2'
'y+3/4, -x+3/4, z+3/4'
'-x, -y, -z'
'y-3/4, -x-1/4, -z-1/4'
'x, y-1/2, -z'
'-y-1/4, x-1/4, -z-1/4'
'-x+1/2, -y+1/2, -z+1/2'
'y-1/4, -x+1/4, -z+1/4'
'x+1/2, y, -z+1/2'
'-y+1/4, x+1/4, -z+1/4'

loop_
_atom_site_label
_atom_site_type_symbol
_atom_site_fract_x
_atom_site_fract_y
_atom_site_fract_z
_atom_site_U_iso_or_equiv
_atom_site_adp_type
_atom_site_occupancy
_atom_site_symmetry_multiplicity
_atom_site_calc_flag
_atom_site_refinement_flags
_atom_site_disorder_assembly
_atom_site_disorder_group
C7 C 0.53632(16) 0.44960(15) 0.8364(3) 0.0434(16) Uani 0.542(5) 1 d PD A 1
C1 C 0.5510(2) 0.47939(16) 0.7449(3) 0.053(2) Uani 0.542(5) 1 d PGU A 1
H1C H 0.5480 0.4992 0.7656 0.063 Uiso 0.542(5) 1 calc PR A 1
C2 C 0.5614(2) 0.48035(16) 0.6882(3) 0.056(2) Uani 0.542(5) 1 d PGU A 1
H2A H 0.5655 0.5008 0.6701 0.067 Uiso 0.542(5) 1 calc PR A 1
C3 C 0.5658(2) 0.4514(2) 0.6578(3) 0.056(2) Uani 0.542(5) 1 d PGU A 1
H3A H 0.5729 0.4520 0.6190 0.067 Uiso 0.542(5) 1 calc PR A 1
C4 C 0.5598(2) 0.42146(16) 0.6842(3) 0.052(2) Uani 0.542(5) 1 d PGU A 1
H4C H 0.5627 0.4017 0.6634 0.063 Uiso 0.542(5) 1 calc PR A 1
C5 C 0.5493(2) 0.42050(15) 0.7409(3) 0.049(2) Uani 0.542(5) 1 d PGU A 1
H5A H 0.5452 0.4000 0.7589 0.059 Uiso 0.542(5) 1 calc PR A 1
C6 C 0.5450(2) 0.44946(19) 0.7713(3) 0.046(2) Uani 0.542(5) 1 d PGDU A 1
O1W O 0.6244(3) 0.4323(3) 0.7725(6) 0.099(4) Uani 0.542(5) 1 d PU A 1
O2W O 0.6454(3) 0.4182(3) 0.6493(5) 0.087(3) Uani 0.542(5) 1 d PU A 1
O3W O 0.6027(3) 0.4923(3) 0.5088(4) 0.072(3) Uani 0.542(5) 1 d PU A 1
O4W O 0.6059(3) 0.3871(3) 0.5613(6) 0.091(3) Uani 0.542(5) 1 d PU A 1
C7' C 0.53632(16) 0.44960(15) 0.8364(3) 0.0434(16) Uani 0.458(5) 1 d P A 2
C1' C 0.53476(18) 0.4537(3) 0.7352(5) 0.059(2) Uani 0.458(5) 1 d PGU A 2
H1'A H 0.5118 0.4510 0.7399 0.071 Uiso 0.458(5) 1 calc PR A 2
C2' C 0.5480(2) 0.4570(3) 0.6805(4) 0.061(2) Uani 0.458(5) 1 d PGU A 2
H2'A H 0.5341 0.4565 0.6479 0.073 Uiso 0.458(5) 1 calc PR A 2
C3' C 0.5816(3) 0.4610(3) 0.6736(3) 0.061(2) Uani 0.458(5) 1 d PGU A 2
H3'A H 0.5906 0.4632 0.6363 0.073 Uiso 0.458(5) 1 calc PR A 2
C4' C 0.60192(18) 0.4617(3) 0.7214(4) 0.060(2) Uani 0.458(5) 1 d PGU A 2
H4'A H 0.6249 0.4644 0.7167 0.071 Uiso 0.458(5) 1 calc PR A 2
C5' C 0.5887(2) 0.4584(3) 0.7760(4) 0.058(2) Uani 0.458(5) 1 d PGU A 2
H5'A H 0.6026 0.4589 0.8087 0.070 Uiso 0.458(5) 1 calc PR A 2
C6' C 0.5551(2) 0.4544(3) 0.7829(3) 0.056(3) Uani 0.458(5) 1 d PGDU A 2
O1A O 0.5922(5) 0.3809(5) 0.7585(8) 0.125(6) Uani 0.458(5) 1 d PU A 2
O2A O 0.6335(4) 0.3952(4) 0.6604(7) 0.090(3) Uani 0.458(5) 1 d PU A 2
O3A O 0.6503(3) 0.4719(3) 0.5846(5) 0.055(3) Uani 0.458(5) 1 d PU A 2
O4A O 0.6101(4) 0.3795(4) 0.5191(7) 0.088(3) Uani 0.458(5) 1 d PU A 2
C8 C 0.55121(15) 0.42827(14) 0.8781(3) 0.0407(15) Uani 1 1 d . . .
C9 C 0.51380(15) 0.44571(14) 0.9437(3) 0.0361(14) Uani 1 1 d . . .
C10 C 0.47588(15) 0.46428(15) 1.0128(3) 0.0366(14) Uani 1 1 d . . .
C11 C 0.47263(14) 0.48593(14) 0.9223(2) 0.0308(13) Uani 1 1 d . . .
C12 C 0.49940(13) 0.46612(14) 0.9046(3) 0.0314(13) Uani 1 1 d . A .
C13 C 0.61673(18) 0.51923(16) 0.8642(3) 0.0454(16) Uani 1 1 d . . .
C14 C 0.58939(18) 0.56824(18) 0.8243(3) 0.0523(18) Uani 1 1 d . . .
H14A H 0.5755 0.5652 0.8587 0.063 Uiso 1 1 calc R . .
H14B H 0.5990 0.5905 0.8263 0.063 Uiso 1 1 calc R . .
C15 C 0.53573(18) 0.56183(19) 0.7771(3) 0.0551(19) Uani 1 1 d . . .
C16 C 0.48805(18) 0.5659(2) 0.7136(3) 0.060(2) Uani 1 1 d . . .
H16A H 0.4808 0.5846 0.6897 0.072 Uiso 1 1 calc R . .
H16B H 0.4760 0.5670 0.7504 0.072 Uiso 1 1 calc R . .
C17 C 0.46297(15) 0.5104(2) 0.7112(3) 0.055(2) Uani 1 1 d . . .
C18 C 0.43619(18) 0.4586(2) 0.6855(4) 0.068(2) Uani 1 1 d . . .
H18A H 0.4267 0.4616 0.7242 0.082 Uiso 1 1 calc R . .
H18B H 0.4178 0.4575 0.6580 0.082 Uiso 1 1 calc R . .
C19 C 0.46144(17) 0.4106(2) 0.7320(4) 0.069(2) Uani 1 1 d . . .
C20 C 0.47725(19) 0.3545(2) 0.7548(5) 0.085(3) Uani 1 1 d . . .
H20A H 0.4620 0.3369 0.7429 0.101 Uiso 1 1 calc R . .
H20B H 0.4704 0.3621 0.7932 0.101 Uiso 1 1 calc R . .
C21 C 0.52665(18) 0.3375(2) 0.8097(4) 0.063(2) Uani 1 1 d . . .
C22 C 0.57143(19) 0.3043(2) 0.8503(4) 0.074(3) Uani 1 1 d . . .
H22A H 0.5601 0.3098 0.8865 0.089 Uiso 1 1 calc R . .
H22B H 0.5720 0.2801 0.8470 0.089 Uiso 1 1 calc R . .
C23 C 0.61421(16) 0.33946(15) 0.8924(3) 0.0488(17) Uani 1 1 d . . .
C24 C 0.66511(16) 0.36581(14) 0.9258(3) 0.0432(16) Uani 1 1 d . . .
H24A H 0.6524 0.3674 0.9619 0.052 Uiso 1 1 calc R . .
H24B H 0.6859 0.3543 0.9345 0.052 Uiso 1 1 calc R . .
C25 C 0.65371(15) 0.42546(14) 0.9196(3) 0.0366(14) Uani 1 1 d . . .
C26 C 0.65897(18) 0.48484(14) 0.9090(3) 0.0432(16) Uani 1 1 d . . .
H26A H 0.6790 0.4948 0.9255 0.052 Uiso 1 1 calc R . .
H26B H 0.6421 0.4841 0.9395 0.052 Uiso 1 1 calc R . .
C27 C 0.66897(18) 0.52312(17) 0.8244(3) 0.0516(18) Uani 1 1 d . . .
H27 H 0.6882 0.5326 0.8452 0.062 Uiso 1 1 calc R . .
C28 C 0.64676(18) 0.54986(19) 0.7989(3) 0.0543(19) Uani 1 1 d . . .
H28 H 0.6552 0.5723 0.8079 0.065 Uiso 1 1 calc R . .
C29 C 0.57815(18) 0.5830(2) 0.7203(3) 0.066(2) Uani 1 1 d . . .
H29 H 0.5850 0.6062 0.7275 0.079 Uiso 1 1 calc R . .
C30 C 0.5461(2) 0.5806(3) 0.6847(4) 0.079(3) Uani 1 1 d . . .
H30 H 0.5398 0.6024 0.6686 0.095 Uiso 1 1 calc R . .
C31 C 0.47900(18) 0.5328(3) 0.6230(3) 0.067(2) Uani 1 1 d . . .
H31 H 0.4665 0.5509 0.6043 0.081 Uiso 1 1 calc R . .
C32 C 0.4627(2) 0.4991(3) 0.6135(3) 0.071(3) Uani 1 1 d . . .
H32 H 0.4421 0.5013 0.5907 0.085 Uiso 1 1 calc R . .
C33 C 0.4574(2) 0.4089(3) 0.6313(4) 0.090(3) Uani 1 1 d . . .
H33 H 0.4363 0.4061 0.6100 0.108 Uiso 1 1 calc R . .
C34 C 0.4710(2) 0.3763(3) 0.6524(5) 0.096(4) Uani 1 1 d . . .
H34 H 0.4554 0.3580 0.6440 0.116 Uiso 1 1 calc R . .
C35 C 0.5241(2) 0.3176(2) 0.7129(6) 0.097(4) Uani 1 1 d . . .
H35 H 0.5075 0.3005 0.7029 0.117 Uiso 1 1 calc R . .
C36 C 0.5525(2) 0.3020(2) 0.7459(5) 0.094(4) Uani 1 1 d . . .
H36 H 0.5501 0.2777 0.7486 0.113 Uiso 1 1 calc R . .
C37 C 0.63226(18) 0.3046(2) 0.8183(4) 0.071(3) Uani 1 1 d . . .
H37 H 0.6359 0.2805 0.8237 0.085 Uiso 1 1 calc R . .
C38 C 0.66152(17) 0.32510(18) 0.8417(4) 0.056(2) Uani 1 1 d . . .
H38 H 0.6787 0.3108 0.8593 0.068 Uiso 1 1 calc R . .
C39 C 0.69890(15) 0.40598(17) 0.8665(3) 0.0449(16) Uani 1 1 d . . .
H39 H 0.7205 0.3984 0.8818 0.054 Uiso 1 1 calc R . .
C40 C 0.69733(16) 0.44395(17) 0.8621(3) 0.0471(16) Uani 1 1 d . . .
H40 H 0.7164 0.4546 0.8814 0.056 Uiso 1 1 calc R . .
C41 C 0.6680(2) 0.5179(2) 0.7243(4) 0.062(2) Uani 1 1 d . . .
C42 C 0.63622(19) 0.5674(3) 0.6957(4) 0.075(3) Uani 1 1 d . . .
H42A H 0.6415 0.5896 0.7098 0.090 Uiso 1 1 calc R . .
H42B H 0.6479 0.5641 0.6590 0.090 Uiso 1 1 calc R . .
C43 C 0.5879(2) 0.5522(3) 0.6380(4) 0.087(3) Uani 1 1 d . . .
C44 C 0.5351(2) 0.5527(3) 0.5884(3) 0.101(4) Uani 1 1 d . . .
H44A H 0.5495 0.5471 0.5558 0.121 Uiso 1 1 calc R . .
H44B H 0.5239 0.5735 0.5790 0.121 Uiso 1 1 calc R . .
C45 C 0.5134(2) 0.4985(4) 0.5700(4) 0.091(4) Uani 1 1 d . . .
C46 C 0.4798(2) 0.4501(3) 0.5576(4) 0.099(4) Uani 1 1 d . . .
H46A H 0.4942 0.4477 0.5236 0.119 Uiso 1 1 calc R . .
H46B H 0.4569 0.4507 0.5435 0.119 Uiso 1 1 calc R . .
C47 C 0.5077(3) 0.3990(3) 0.5836(5) 0.094(4) Uani 1 1 d . . .
C48 C 0.5167(3) 0.3404(3) 0.6154(5) 0.107(4) Uani 1 1 d . . .
H48A H 0.4993 0.3237 0.6104 0.128 Uiso 1 1 calc R . .
H48B H 0.5305 0.3401 0.5805 0.128 Uiso 1 1 calc R . .
C49 C 0.5679(3) 0.3246(4) 0.6631(7) 0.115(5) Uani 1 1 d . . .
C50 C 0.6120(2) 0.2967(3) 0.7144(5) 0.115(5) Uani 1 1 d . . .
H50A H 0.6096 0.2733 0.7250 0.139 Uiso 1 1 calc R . .
H50B H 0.6235 0.2977 0.6772 0.139 Uiso 1 1 calc R . .
C51 C 0.6555(2) 0.3351(3) 0.7427(5) 0.076(3) Uani 1 1 d . . .
C52 C 0.70139(18) 0.3631(2) 0.7899(3) 0.060(2) Uani 1 1 d . . .
H52A H 0.7185 0.3541 0.8155 0.072 Uiso 1 1 calc R . .
H52B H 0.7105 0.3638 0.7506 0.072 Uiso 1 1 calc R . .
C53 C 0.69665(17) 0.4209(2) 0.7699(3) 0.056(2) Uani 1 1 d . . .
C54 C 0.70572(18) 0.4807(2) 0.7755(3) 0.061(2) Uani 1 1 d . . .
H54A H 0.7241 0.4906 0.7973 0.074 Uiso 1 1 calc R . .
H54B H 0.7134 0.4768 0.7359 0.074 Uiso 1 1 calc R . .
N1 N 0.57667(14) 0.40982(14) 0.8648(3) 0.0571(16) Uani 1 1 d . A .
H1A H 0.5854 0.3969 0.8908 0.069 Uiso 1 1 calc R . .
H1B H 0.5849 0.4105 0.8299 0.069 Uiso 1 1 calc R . .
N2 N 0.53965(13) 0.42616(12) 0.9324(3) 0.0447(13) Uani 1 1 d . A .
N3 N 0.50110(12) 0.44461(12) 0.9985(2) 0.0387(12) Uani 1 1 d . A .
H3B H 0.5094 0.4311 1.0241 0.046 Uiso 1 1 calc R . .
N4 N 0.46531(14) 0.46346(14) 1.0668(2) 0.0480(14) Uani 1 1 d . A .
H4A H 0.4491 0.4762 1.0776 0.058 Uiso 1 1 calc R . .
H4B H 0.4746 0.4501 1.0917 0.058 Uiso 1 1 calc R . .
N5 N 0.46144(12) 0.48472(12) 0.9757(2) 0.0339(11) Uani 1 1 d . A .
H5B H 0.4449 0.4971 0.9865 0.041 Uiso 1 1 calc R . .
N6 N 0.45876(12) 0.50616(13) 0.8851(2) 0.0411(12) Uani 1 1 d . A .
H6A H 0.4423 0.5186 0.8960 0.049 Uiso 1 1 calc R . .
H6B H 0.4660 0.5071 0.8496 0.049 Uiso 1 1 calc R . .
N7 N 0.51101(12) 0.46827(12) 0.8494(2) 0.0377(12) Uani 1 1 d . . .
N8 N 0.64722(14) 0.50549(13) 0.8625(2) 0.0445(13) Uani 1 1 d . . .
N9 N 0.61569(13) 0.54414(14) 0.8252(2) 0.0473(14) Uani 1 1 d . . .
N10 N 0.56908(14) 0.56579(16) 0.7733(2) 0.0540(16) Uani 1 1 d . . .
N11 N 0.52211(14) 0.56913(17) 0.7248(2) 0.0571(17) Uani 1 1 d . . .
N12 N 0.47955(14) 0.53592(19) 0.6847(3) 0.0631(19) Uani 1 1 d . . .
N13 N 0.45583(14) 0.48763(18) 0.6718(3) 0.0619(17) Uani 1 1 d . . .
N14 N 0.45322(16) 0.42807(19) 0.6842(3) 0.0685(19) Uani 1 1 d . . .
N15 N 0.47443(16) 0.38126(19) 0.7151(3) 0.073(2) Uani 1 1 d . . .
N16 N 0.51050(16) 0.34058(17) 0.7590(4) 0.075(2) Uani 1 1 d . . .
N17 N 0.55264(15) 0.31748(17) 0.8025(4) 0.077(2) Uani 1 1 d . . .
N18 N 0.60487(14) 0.31645(15) 0.8533(3) 0.0595(17) Uani 1 1 d . . .
N19 N 0.64650(12) 0.34653(13) 0.8842(3) 0.0484(14) Uani 1 1 d . . .
N20 N 0.67238(13) 0.39837(13) 0.9057(2) 0.0454(13) Uani 1 1 d . . .
N21 N 0.66630(13) 0.45189(12) 0.8908(2) 0.0422(13) Uani 1 1 d . . .
N22 N 0.67897(16) 0.50383(16) 0.7739(2) 0.0573(16) Uani 1 1 d . . .
N23 N 0.64808(15) 0.54316(18) 0.7376(3) 0.0628(18) Uani 1 1 d . . .
N24 N 0.60165(15) 0.56519(19) 0.6856(3) 0.068(2) Uani 1 1 d . . .
N25 N 0.55484(16) 0.5575(3) 0.6389(3) 0.092(3) Uani 1 1 d . . .
N26 N 0.51083(17) 0.5273(3) 0.5954(3) 0.085(3) Uani 1 1 d . . .
N27 N 0.48665(18) 0.4800(2) 0.5830(3) 0.075(2) Uani 1 1 d . . .
N28 N 0.48368(19) 0.4201(2) 0.5940(3) 0.089(3) Uani 1 1 d . . .
N29 N 0.50143(19) 0.3721(3) 0.6201(4) 0.097(3) Uani 1 1 d . . .
N30 N 0.5366(2) 0.3314(2) 0.6637(4) 0.095(3) Uani 1 1 d . . .
N31 N 0.57924(19) 0.3114(2) 0.7083(5) 0.090(3) Uani 1 1 d . . .
N32 N 0.63159(18) 0.3134(2) 0.7581(4) 0.087(3) Uani 1 1 d . . .
N33 N 0.67331(15) 0.34113(17) 0.7905(3) 0.0656(19) Uani 1 1 d . . .
N34 N 0.69409(13) 0.39574(15) 0.8076(3) 0.0508(15) Uani 1 1 d . . .
N35 N 0.69740(14) 0.44953(15) 0.8013(3) 0.0536(15) Uani 1 1 d . . .
O1 O 0.59413(12) 0.50988(10) 0.89624(19) 0.0468(11) Uani 1 1 d . . .
O2 O 0.52028(11) 0.55287(12) 0.81944(19) 0.0529(12) Uani 1 1 d . . .
O3 O 0.45594(11) 0.50972(14) 0.7625(2) 0.0577(13) Uani 1 1 d . . .
O4 O 0.45734(12) 0.41919(14) 0.7828(2) 0.0605(13) Uani 1 1 d . . .
O5 O 0.51849(12) 0.35169(13) 0.8543(3) 0.0692(16) Uani 1 1 d . . .
O6 O 0.59636(11) 0.35176(10) 0.9298(2) 0.0494(12) Uani 1 1 d . . .
O7 O 0.63116(11) 0.42555(10) 0.9528(2) 0.0436(11) Uani 1 1 d . . .
O8 O 0.67467(15) 0.50911(17) 0.6753(2) 0.0791(18) Uani 1 1 d . . .
O9 O 0.60260(15) 0.5376(2) 0.5998(2) 0.100(2) Uani 1 1 d . . .
O10 O 0.53639(15) 0.4889(2) 0.5399(2) 0.114(3) Uani 1 1 d . . .
O11 O 0.52927(19) 0.3978(2) 0.5520(3) 0.110(3) Uani 1 1 d . . .
O12 O 0.5857(2) 0.3327(2) 0.6194(4) 0.131(4) Uani 1 1 d . . .
O13 O 0.65967(15) 0.3462(2) 0.6952(3) 0.101(3) Uani 1 1 d . . .
O14 O 0.69827(13) 0.41932(15) 0.7175(2) 0.0703(16) Uani 1 1 d . . .
Cl1 Cl 0.40759(11) 0.53140(11) 0.98046(19) 0.1574(15) Uani 1 1 d U . .
Cl2 Cl 0.75087(13) 0.36179(12) 0.9571(2) 0.0904(19) Uani 0.500(6) 1 d PU B 1
Cl2A Cl 0.76987(13) 0.40610(14) 0.8125(2) 0.0913(19) Uani 0.500(6) 1 d PU B 2
O5W O 0.41966(13) 0.56717(13) 0.8617(2) 0.0669(14) Uani 1 1 d U . .
O6W O 0.54070(14) 0.63640(14) 0.5026(3) 0.0758(16) Uani 1 1 d U . .
O7W O 0.4047(2) 0.5561(2) 0.6515(4) 0.134(3) Uani 1 1 d U . .
O8W O 0.7749(2) 0.5189(2) 0.7081(4) 0.134(3) Uani 1 1 d U . .
O9W O 0.35833(19) 0.4279(2) 0.6300(4) 0.116(3) Uani 1 1 d U . .
O10W O 0.47737(16) 0.59246(16) 0.9062(3) 0.0906(19) Uani 1 1 d U . .
O11W O 0.79222(17) 0.46030(18) 0.7558(3) 0.099(2) Uani 1 1 d U . .
O12W O 0.40729(18) 0.59243(19) 0.7542(3) 0.105(2) Uani 1 1 d U . .
O13W O 0.79665(15) 0.41407(14) 0.9276(3) 0.0826(18) Uani 1 1 d U . .
O14W O 0.35308(19) 0.37194(19) 0.6885(3) 0.110(2) Uani 1 1 d U . .
O15W O 0.76923(16) 0.60189(14) 0.5492(3) 0.0809(17) Uani 1 1 d U . .
O16W O 0.72424(19) 0.56630(19) 0.7306(3) 0.109(2) Uani 1 1 d U . .
O17W O 0.7150(2) 0.59052(19) 0.6184(4) 0.114(2) Uani 1 1 d U . .
O18W O 0.6065(2) 0.2258(2) 0.7704(4) 0.133(3) Uani 1 1 d U . .
O19W O 0.7566(2) 0.5164(2) 0.8669(4) 0.148(3) Uani 1 1 d U . .
O20W O 0.3962(2) 0.4481(2) 0.5383(4) 0.137(3) Uani 1 1 d U . .
O21W O 0.4214(3) 0.5660(3) 0.5137(5) 0.160(4) Uani 1 1 d U . .
O22W O 0.3011(3) 0.5787(3) 0.6928(5) 0.071(3) Uani 0.50 1 d PU . .
O23W O 0.4402(3) 0.6500(3) 0.7589(5) 0.075(3) Uani 0.50 1 d PU . .
O24W O 0.4053(3) 0.3408(3) 0.6897(6) 0.085(4) Uani 0.50 1 d PU . .
O25W O 0.4974(4) 0.6546(4) 0.7036(7) 0.104(4) Uani 0.50 1 d PU . .
O26W O 0.3435(4) 0.6126(4) 0.7253(7) 0.107(5) Uani 0.50 1 d PU . .
O27W O 0.4809(4) 0.6168(4) 0.5819(7) 0.105(4) Uani 0.50 1 d PU . .
O28W O 0.5416(6) 0.6996(6) 0.6610(10) 0.168(8) Uani 0.50 1 d PU . .
O29W O 0.5395(3) 0.2503(3) 0.6353(5) 0.084(3) Uani 0.50 1 d PU . .

loop_
_atom_site_aniso_label
_atom_site_aniso_U_11
_atom_site_aniso_U_22
_atom_site_aniso_U_33
_atom_site_aniso_U_23
_atom_site_aniso_U_13
_atom_site_aniso_U_12
C7 0.048(4) 0.034(3) 0.048(4) 0.003(3) 0.014(3) 0.006(3)
C1 0.056(3) 0.051(3) 0.051(3) 0.000(3) 0.006(3) 0.005(3)
C2 0.060(3) 0.056(3) 0.052(3) 0.002(3) 0.004(3) 0.005(3)
C3 0.056(4) 0.060(3) 0.051(3) -0.002(3) 0.002(3) 0.005(3)
C4 0.052(3) 0.056(3) 0.049(3) -0.009(3) 0.000(3) 0.003(3)
C5 0.049(3) 0.051(3) 0.048(3) -0.007(3) 0.000(3) 0.000(3)
C6 0.045(3) 0.048(3) 0.045(3) -0.004(3) 0.004(3) 0.005(3)
O1W 0.093(5) 0.110(6) 0.096(6) 0.000(4) 0.005(4) 0.004(4)
O2W 0.084(4) 0.088(4) 0.089(4) 0.002(4) -0.001(4) 0.006(4)
O3W 0.077(5) 0.073(5) 0.066(5) 0.000(4) 0.019(4) 0.005(4)
O4W 0.092(4) 0.092(4) 0.090(5) 0.001(4) 0.001(4) -0.001(4)
C7' 0.048(4) 0.034(3) 0.048(4) 0.003(3) 0.014(3) 0.006(3)
C1' 0.058(3) 0.063(4) 0.057(4) 0.002(3) 0.003(3) 0.004(3)
C2' 0.060(3) 0.066(4) 0.057(3) 0.002(3) 0.002(3) 0.004(3)
C3' 0.061(4) 0.063(4) 0.057(3) 0.001(3) 0.003(3) 0.001(3)
C4' 0.059(3) 0.062(4) 0.058(4) -0.001(3) 0.004(3) 0.000(3)
C5' 0.058(3) 0.060(4) 0.057(3) -0.001(3) 0.002(3) 0.001(3)
C6' 0.056(4) 0.058(4) 0.055(3) 0.000(3) 0.003(3) 0.005(3)
O1A 0.130(7) 0.121(7) 0.124(7) -0.008(5) 0.010(5) 0.006(5)
O2A 0.086(5) 0.092(5) 0.092(5) -0.005(4) -0.002(4) 0.005(4)
O3A 0.054(4) 0.058(5) 0.054(5) -0.003(4) -0.001(4) -0.007(4)
O4A 0.087(4) 0.089(4) 0.088(5) 0.000(4) 0.002(4) 0.002(4)
C8 0.038(3) 0.030(3) 0.055(4) -0.005(3) 0.001(3) 0.001(3)
C9 0.037(3) 0.030(3) 0.041(4) 0.003(3) -0.001(3) -0.011(3)
C10 0.036(3) 0.037(3) 0.037(4) -0.003(3) -0.006(3) -0.015(3)
C11 0.032(3) 0.031(3) 0.030(3) -0.004(3) -0.004(3) -0.004(2)
C12 0.030(3) 0.029(3) 0.035(3) 0.002(3) -0.002(3) -0.003(2)
C13 0.060(4) 0.039(4) 0.037(4) 0.000(3) -0.006(3) -0.006(3)
C14 0.060(4) 0.051(4) 0.045(4) 0.017(3) -0.005(3) -0.005(3)
C15 0.050(4) 0.068(5) 0.047(4) 0.018(4) 0.002(4) 0.005(4)
C16 0.054(5) 0.085(6) 0.042(4) 0.016(4) 0.002(4) 0.009(4)
C17 0.025(3) 0.097(6) 0.041(4) 0.014(4) -0.002(3) 0.008(4)
C18 0.040(4) 0.106(7) 0.060(5) -0.009(5) -0.006(4) 0.014(4)
C19 0.028(4) 0.096(7) 0.082(7) -0.013(5) -0.017(4) 0.002(4)
C20 0.042(5) 0.091(7) 0.120(8) -0.035(6) -0.018(5) 0.010(4)
C21 0.040(4) 0.060(5) 0.090(6) -0.028(5) -0.019(4) -0.005(4)
C22 0.049(5) 0.059(5) 0.113(8) -0.027(5) -0.014(5) 0.003(4)
C23 0.038(4) 0.033(3) 0.075(5) -0.005(3) -0.007(4) 0.007(3)
C24 0.039(3) 0.030(3) 0.060(4) -0.006(3) -0.002(3) 0.006(3)
C25 0.036(3) 0.034(3) 0.040(4) -0.008(3) 0.000(3) 0.000(3)
C26 0.064(4) 0.030(3) 0.036(4) 0.001(3) -0.005(3) -0.003(3)
C27 0.058(4) 0.045(4) 0.052(4) 0.020(3) -0.004(4) -0.012(3)
C28 0.055(4) 0.057(4) 0.051(4) 0.023(4) -0.004(4) -0.006(4)
C29 0.052(4) 0.103(7) 0.043(4) 0.032(4) 0.001(4) -0.004(4)
C30 0.053(5) 0.127(8) 0.056(5) 0.052(6) 0.002(4) 0.002(5)
C31 0.042(4) 0.124(8) 0.035(4) 0.014(4) -0.002(3) -0.005(5)
C32 0.054(5) 0.127(8) 0.032(4) 0.007(4) -0.006(3) 0.028(5)
C33 0.062(6) 0.133(9) 0.075(6) -0.047(6) -0.034(5) 0.028(6)
C34 0.076(7) 0.107(8) 0.106(8) -0.054(7) -0.043(6) 0.010(6)
C35 0.064(6) 0.074(6) 0.155(11) -0.070(7) -0.052(7) 0.012(5)
C36 0.055(5) 0.082(6) 0.146(10) -0.068(7) -0.038(6) 0.017(5)
C37 0.040(4) 0.060(5) 0.113(8) -0.040(5) -0.011(4) 0.019(4)
C38 0.042(4) 0.049(4) 0.078(6) -0.028(4) -0.007(4) 0.019(3)
C39 0.031(3) 0.057(4) 0.047(4) 0.001(3) 0.000(3) 0.008(3)
C40 0.040(4) 0.059(4) 0.042(4) 0.003(3) 0.001(3) -0.005(3)
C41 0.054(5) 0.078(6) 0.055(5) 0.018(4) 0.004(4) -0.011(4)
C42 0.050(5) 0.114(7) 0.062(5) 0.041(5) 0.005(4) -0.007(5)
C43 0.048(5) 0.170(10) 0.042(5) 0.036(6) 0.013(4) 0.000(6)
C44 0.042(5) 0.225(13) 0.036(5) 0.033(6) 0.004(4) -0.006(6)
C45 0.051(6) 0.192(12) 0.030(5) 0.026(6) 0.000(4) 0.042(7)
C46 0.083(7) 0.185(12) 0.030(5) 0.006(6) -0.013(4) 0.058(8)
C47 0.099(9) 0.106(9) 0.076(8) -0.046(7) -0.040(7) 0.038(7)
C48 0.086(7) 0.133(10) 0.101(8) -0.061(8) -0.030(6) 0.017(7)
C49 0.075(8) 0.141(11) 0.128(12) -0.099(10) -0.014(8) 0.016(8)
C50 0.071(6) 0.143(10) 0.133(10) -0.099(8) -0.033(6) 0.033(6)
C51 0.034(4) 0.111(8) 0.083(7) -0.047(6) -0.008(5) 0.030(5)
C52 0.045(4) 0.077(5) 0.056(5) -0.016(4) 0.005(4) 0.027(4)
C53 0.043(4) 0.083(6) 0.043(4) -0.003(4) 0.003(3) 0.025(4)
C54 0.050(4) 0.082(6) 0.052(5) 0.010(4) 0.013(4) -0.005(4)
N1 0.048(3) 0.055(4) 0.068(4) -0.011(3) -0.008(3) 0.022(3)
N2 0.038(3) 0.036(3) 0.060(4) 0.003(3) -0.001(3) 0.005(2)
N3 0.041(3) 0.040(3) 0.034(3) 0.006(2) -0.006(2) -0.004(2)
N4 0.063(4) 0.053(3) 0.028(3) 0.001(3) 0.000(3) -0.007(3)
N5 0.033(3) 0.037(3) 0.032(3) -0.006(2) 0.000(2) 0.000(2)
N6 0.039(3) 0.048(3) 0.036(3) 0.003(2) 0.003(2) 0.011(2)
N7 0.043(3) 0.033(3) 0.037(3) -0.001(2) 0.003(2) 0.002(2)
N8 0.050(3) 0.043(3) 0.040(3) 0.002(2) 0.006(3) -0.004(3)
N9 0.044(3) 0.051(3) 0.046(3) 0.018(3) -0.001(3) -0.009(3)
N10 0.043(3) 0.080(4) 0.039(3) 0.028(3) 0.002(3) -0.002(3)
N11 0.043(3) 0.097(5) 0.032(3) 0.023(3) 0.004(3) 0.005(3)
N12 0.038(3) 0.114(6) 0.037(3) 0.034(4) 0.001(3) 0.007(3)
N13 0.042(3) 0.097(5) 0.047(4) 0.006(4) -0.003(3) -0.002(3)
N14 0.053(4) 0.097(5) 0.055(4) -0.009(4) -0.013(3) 0.015(4)
N15 0.056(4) 0.078(5) 0.086(5) -0.025(4) -0.025(4) 0.018(4)
N16 0.046(4) 0.069(4) 0.109(6) -0.033(4) -0.014(4) 0.001(3)
N17 0.045(4) 0.071(4) 0.115(6) -0.045(4) -0.028(4) 0.016(3)
N18 0.038(3) 0.054(4) 0.087(5) -0.030(3) -0.008(3) 0.007(3)
N19 0.033(3) 0.043(3) 0.069(4) -0.019(3) -0.004(3) 0.013(2)
N20 0.040(3) 0.042(3) 0.055(4) -0.002(3) 0.000(3) 0.006(2)
N21 0.055(3) 0.036(3) 0.035(3) -0.004(2) 0.000(3) 0.001(2)
N22 0.066(4) 0.069(4) 0.036(3) 0.014(3) 0.008(3) 0.003(3)
N23 0.049(4) 0.093(5) 0.046(4) 0.031(4) 0.001(3) 0.000(4)
N24 0.044(4) 0.110(6) 0.049(4) 0.030(4) 0.005(3) -0.004(4)
N25 0.047(4) 0.200(9) 0.028(3) 0.026(5) 0.005(3) 0.010(5)
N26 0.045(4) 0.176(9) 0.034(4) 0.004(5) 0.004(3) 0.018(5)
N27 0.060(5) 0.132(7) 0.032(4) 0.001(4) -0.003(3) 0.032(5)
N28 0.070(5) 0.142(8) 0.056(5) -0.042(5) -0.020(4) 0.030(5)
N29 0.060(5) 0.121(7) 0.111(7) -0.078(6) -0.031(5) 0.035(5)
N30 0.081(6) 0.107(7) 0.096(7) -0.055(6) -0.013(5) 0.022(5)
N31 0.058(5) 0.100(6) 0.112(7) -0.059(6) -0.026(5) 0.016(4)
N32 0.057(4) 0.124(7) 0.081(6) -0.068(5) -0.009(4) 0.015(5)
N33 0.044(4) 0.080(5) 0.073(5) -0.033(4) 0.000(3) 0.023(3)
N34 0.038(3) 0.065(4) 0.049(4) -0.006(3) 0.002(3) 0.018(3)
N35 0.050(3) 0.066(4) 0.045(3) 0.008(3) 0.007(3) 0.010(3)
O1 0.063(3) 0.038(2) 0.040(3) 0.003(2) 0.011(2) -0.005(2)
O2 0.052(3) 0.074(3) 0.033(3) 0.017(2) 0.011(2) 0.009(2)
O3 0.037(3) 0.100(4) 0.036(3) 0.017(3) -0.002(2) 0.002(3)
O4 0.044(3) 0.078(4) 0.059(3) -0.010(3) -0.005(2) 0.004(3)
O5 0.043(3) 0.062(3) 0.103(5) -0.022(3) -0.013(3) 0.004(2)
O6 0.038(2) 0.037(2) 0.073(3) -0.007(2) 0.003(2) 0.012(2)
O7 0.048(3) 0.032(2) 0.051(3) -0.006(2) 0.007(2) 0.0058(19)
O8 0.079(4) 0.115(5) 0.043(3) 0.014(3) 0.013(3) -0.007(4)
O9 0.059(4) 0.201(8) 0.039(3) 0.019(4) 0.014(3) -0.006(4)
O10 0.062(4) 0.242(9) 0.037(3) 0.022(4) 0.006(3) 0.055(5)
O11 0.096(5) 0.174(8) 0.061(4) -0.059(5) -0.013(4) 0.043(5)
O12 0.111(6) 0.156(8) 0.127(7) -0.084(7) -0.024(6) 0.047(6)
O13 0.066(4) 0.183(8) 0.055(4) -0.050(5) 0.008(3) 0.030(4)
O14 0.055(3) 0.109(5) 0.047(3) -0.006(3) 0.005(2) 0.043(3)
Cl1 0.165(3) 0.156(3) 0.151(3) -0.003(2) 0.010(3) 0.003(3)
Cl2 0.093(3) 0.083(3) 0.095(3) 0.008(2) 0.002(2) 0.012(2)
Cl2A 0.081(3) 0.100(3) 0.093(3) 0.004(3) 0.000(2) 0.002(2)
O5W 0.066(3) 0.060(3) 0.075(3) 0.003(2) 0.002(3) 0.008(2)
O6W 0.068(3) 0.081(3) 0.079(3) -0.030(3) -0.017(3) 0.004(3)
O7W 0.110(4) 0.141(5) 0.151(5) -0.010(4) -0.003(4) 0.003(4)
O8W 0.119(4) 0.115(4) 0.167(5) 0.012(4) 0.011(4) 0.000(4)
O9W 0.101(4) 0.128(4) 0.119(4) -0.014(4) 0.012(4) -0.022(4)
O10W 0.091(4) 0.088(3) 0.092(4) 0.021(3) -0.029(3) 0.006(3)
O11W 0.090(4) 0.104(4) 0.102(4) 0.018(3) -0.017(3) -0.020(3)
O12W 0.102(4) 0.108(4) 0.107(4) 0.007(3) -0.006(3) 0.008(3)
O13W 0.085(3) 0.066(3) 0.097(4) -0.013(3) 0.029(3) -0.007(3)
O14W 0.105(4) 0.114(4) 0.112(4) -0.031(3) 0.024(3) -0.024(3)
O15W 0.093(3) 0.063(3) 0.087(3) -0.003(3) -0.005(3) 0.005(3)
O16W 0.114(4) 0.106(4) 0.107(4) -0.007(3) 0.001(3) 0.001(3)
O17W 0.119(4) 0.108(4) 0.115(4) 0.010(4) 0.007(4) 0.014(4)
O18W 0.148(5) 0.122(5) 0.130(5) 0.006(4) -0.014(4) -0.003(4)
O19W 0.143(5) 0.150(5) 0.152(5) -0.029(4) -0.012(4) 0.000(4)
O20W 0.133(5) 0.148(5) 0.130(5) -0.007(4) -0.002(4) 0.007(4)
O21W 0.153(5) 0.158(5) 0.169(5) -0.001(4) 0.009(4) 0.018(4)
O22W 0.068(5) 0.089(5) 0.057(5) 0.012(4) 0.002(4) 0.013(4)
O23W 0.077(5) 0.073(5) 0.074(5) 0.003(4) -0.005(4) -0.008(4)
O24W 0.076(5) 0.098(5) 0.080(5) 0.002(4) -0.002(4) 0.005(4)
O25W 0.103(6) 0.103(6) 0.106(6) 0.004(5) -0.008(5) -0.001(5)
O26W 0.103(6) 0.107(6) 0.112(6) 0.006(5) -0.004(5) 0.002(5)
O27W 0.096(6) 0.100(6) 0.118(6) 0.022(5) 0.014(5) 0.011(4)
O28W 0.164(9) 0.169(9) 0.172(9) 0.000(5) 0.000(5) -0.001(5)
O29W 0.095(5) 0.081(5) 0.076(5) -0.039(4) -0.008(4) 0.001(4)

loop_
_atom_type_symbol
_atom_type_description
_atom_type_scat_dispersion_real
_atom_type_scat_dispersion_imag
_atom_type_scat_source
C C 0.0181 0.0091 'International Tables Vol C Tables 4.2.6.8 and 6.1.1.4'
H H 0.0000 0.0000 'International Tables Vol C Tables 4.2.6.8 and 6.1.1.4'
N N 0.0311 0.0180 'International Tables Vol C Tables 4.2.6.8 and 6.1.1.4'
O O 0.0492 0.0322 'International Tables Vol C Tables 4.2.6.8 and 6.1.1.4'
Cl Cl 0.3639 0.7018 'International Tables Vol C Tables 4.2.6.8 and 6.1.1.4'

loop_
_geom_angle_atom_site_label_1
_geom_angle_atom_site_label_2
_geom_angle_atom_site_label_3
_geom_angle
N7 C7 C8 121.6(6)
N7 C7 C6 113.8(6)
C8 C7 C6 124.0(6)
C2 C1 C6 120.0
C2 C1 H1C 120.0
C6 C1 H1C 120.0
C3 C2 C1 120.0
C3 C2 H2A 120.0
C1 C2 H2A 120.0
C2 C3 C4 120.0
C2 C3 H3A 120.0
C4 C3 H3A 120.0
C3 C4 C5 120.0
C3 C4 H4C 120.0
C5 C4 H4C 120.0
C6 C5 C4 120.0
C6 C5 H5A 120.0
C4 C5 H5A 120.0
C5 C6 C1 120.0
C5 C6 C7 121.9(5)
C1 C6 C7 117.9(5)
C2' C1' C6' 120.0
C2' C1' H1'A 120.0
C6' C1' H1'A 120.0
C3' C2' C1' 120.0
C3' C2' H2'A 120.0
C1' C2' H2'A 120.0
C2' C3' C4' 120.0
C2' C3' H3'A 120.0
C4' C3' H3'A 120.0
C5' C4' C3' 120.0
C5' C4' H4'A 120.0
C3' C4' H4'A 120.0
C4' C5' C6' 120.0
C4' C5' H5'A 120.0
C6' C5' H5'A 120.0
C5' C6' C1' 120.0
N1 C8 N2 117.2(6)
N1 C8 C7 121.3(6)
N2 C8 C7 121.5(6)
N2 C9 C12 124.5(6)
N2 C9 N3 117.1(6)
C12 C9 N3 118.4(6)
N4 C10 N5 118.9(6)
N4 C10 N3 117.8(6)
N5 C10 N3 123.3(6)
N6 C11 N5 119.3(5)
N6 C11 C12 119.6(5)
N5 C11 C12 121.1(5)
C9 C12 N7 120.9(5)
C9 C12 C11 119.0(5)
N7 C12 C11 120.1(5)
O1 C13 N9 127.2(7)
O1 C13 N8 124.5(6)
N9 C13 N8 108.4(6)
N10 C14 N9 112.7(6)
N10 C14 H14A 109.1
N9 C14 H14A 109.1
N10 C14 H14B 109.1
N9 C14 H14B 109.1
H14A C14 H14B 107.8
O2 C15 N11 124.8(7)
O2 C15 N10 126.6(7)
N11 C15 N10 108.6(6)
N11 C16 N12 113.6(7)
N11 C16 H16A 108.8
N12 C16 H16A 108.8
N11 C16 H16B 108.8
N12 C16 H16B 108.8
H16A C16 H16B 107.7
O3 C17 N13 126.8(8)
O3 C17 N12 124.3(8)
N13 C17 N12 108.8(7)
N14 C18 N13 115.8(6)
N14 C18 H18A 108.3
N13 C18 H18A 108.3
N14 C18 H18B 108.3
N13 C18 H18B 108.3
H18A C18 H18B 107.4
O4 C19 N14 126.5(8)
O4 C19 N15 125.0(9)
N14 C19 N15 108.6(8)
N15 C20 N16 114.2(8)
N15 C20 H20A 108.7
N16 C20 H20A 108.7
N15 C20 H20B 108.7
N16 C20 H20B 108.7
H20A C20 H20B 107.6
O5 C21 N17 126.8(8)
O5 C21 N16 123.9(7)
N17 C21 N16 109.2(8)
N18 C22 N17 113.9(8)
N18 C22 H22A 108.8
N17 C22 H22A 108.8
N18 C22 H22B 108.8
N17 C22 H22B 108.8
H22A C22 H22B 107.7
O6 C23 N19 125.4(6)
O6 C23 N18 125.7(6)
N19 C23 N18 108.9(6)
N20 C24 N19 112.8(6)
N20 C24 H24A 109.0
N19 C24 H24A 109.0
N20 C24 H24B 109.0
N19 C24 H24B 109.0
H24A C24 H24B 107.8
O7 C25 N21 126.9(6)
O7 C25 N20 125.2(6)
N21 C25 N20 107.9(5)
N21 C26 N8 113.0(5)
N21 C26 H26A 109.0
N8 C26 H26A 109.0
N21 C26 H26B 109.0
N8 C26 H26B 109.0
H26A C26 H26B 107.8
N8 C27 N22 113.2(6)
N8 C27 C28 103.2(6)
N22 C27 C28 103.5(6)
N8 C27 H27 112.1
N22 C27 H27 112.1
C28 C27 H27 112.1
N9 C28 N23 115.1(6)
N9 C28 C27 104.0(5)
N23 C28 C27 102.9(6)
N9 C28 H28 111.4
N23 C28 H28 111.4
C27 C28 H28 111.4
N24 C29 N10 113.3(7)
N24 C29 C30 103.0(7)
N10 C29 C30 101.9(6)
N24 C29 H29 112.6
N10 C29 H29 112.6
C30 C29 H29 112.6
N11 C30 N25 115.5(8)
N11 C30 C29 104.4(6)
N25 C30 C29 103.0(7)
N11 C30 H30 111.1
N25 C30 H30 111.1
C29 C30 H30 111.1
N12 C31 N26 115.8(6)
N12 C31 C32 103.2(7)
N26 C31 C32 100.4(8)
N12 C31 H31 112.1
N26 C31 H31 112.1
C32 C31 H31 112.1
N27 C32 N13 114.5(7)
N27 C32 C31 105.3(8)
N13 C32 C31 103.6(6)
N27 C32 H32 111.0
N13 C32 H32 111.0
C31 C32 H32 111.0
N28 C33 N14 114.7(8)
N28 C33 C34 101.4(8)
N14 C33 C34 103.6(8)
N28 C33 H33 112.1
N14 C33 H33 112.1
C34 C33 H33 112.1
N29 C34 N15 116.4(7)
N29 C34 C33 104.3(10)
N15 C34 C33 103.5(7)
N29 C34 H34 110.8
N15 C34 H34 110.8
C33 C34 H34 110.8
N30 C35 C36 108.1(10)
N30 C35 N16 117.9(9)
C36 C35 N16 100.2(8)
N30 C35 H35 110.1
C36 C35 H35 110.1
N16 C35 H35 110.1
N31 C36 N17 115.3(7)
N31 C36 C35 99.0(10)
N17 C36 C35 106.2(7)
N31 C36 H36 111.8
N17 C36 H36 111.8
C35 C36 H36 111.8
N32 C37 N18 116.2(7)
N32 C37 C38 102.7(8)
N18 C37 C38 102.2(6)
N32 C37 H37 111.6
N18 C37 H37 111.6
C38 C37 H37 111.6
N33 C38 N19 115.5(6)
N33 C38 C37 102.1(7)
N19 C38 C37 103.8(6)
N33 C38 H38 111.6
N19 C38 H38 111.6
C37 C38 H38 111.6
N34 C39 N20 115.7(6)
N34 C39 C40 102.7(5)
N20 C39 C40 103.0(5)
N34 C39 H39 111.6
N20 C39 H39 111.6
C40 C39 H39 111.6
N35 C40 N21 114.6(6)
N35 C40 C39 102.9(6)
N21 C40 C39 103.0(5)
N35 C40 H40 111.9
N21 C40 H40 111.9
C39 C40 H40 111.9
O8 C41 N23 124.9(8)
O8 C41 N22 126.2(8)
N23 C41 N22 109.0(7)
N24 C42 N23 113.1(6)
N24 C42 H42A 109.0
N23 C42 H42A 109.0
N24 C42 H42B 109.0
N23 C42 H42B 109.0
H42A C42 H42B 107.8
O9 C43 N24 125.6(8)
O9 C43 N25 124.9(9)
N24 C43 N25 109.6(9)
N25 C44 N26 112.8(7)
N25 C44 H44A 109.0
N26 C44 H44A 109.0
N25 C44 H44B 109.0
N26 C44 H44B 109.0
H44A C44 H44B 107.8
O10 C45 N26 126.7(12)
O10 C45 N27 124.1(13)
N26 C45 N27 109.2(8)
N27 C46 N28 117.0(7)
N27 C46 H46A 108.0
N28 C46 H46A 108.0
N27 C46 H46B 108.0
N28 C46 H46B 108.0
H46A C46 H46B 107.3
O11 C47 N28 135.3(15)
O11 C47 N29 119.5(11)
N28 C47 N29 105.0(12)
N30 C48 N29 114.5(8)
N30 C48 H48A 108.6
N29 C48 H48A 108.6
N30 C48 H48B 108.6
N29 C48 H48B 108.6
H48A C48 H48B 107.6
N31 C49 O12 123.9(12)
N31 C49 N30 115.9(15)
O12 C49 N30 120.1(16)
N32 C50 N31 111.9(7)
N32 C50 H50A 109.2
N31 C50 H50A 109.2
N32 C50 H50B 109.2
N31 C50 H50B 109.2
H50A C50 H50B 107.9
O13 C51 N33 127.7(10)
O13 C51 N32 125.9(9)
N33 C51 N32 106.5(10)
N34 C52 N33 114.1(6)
N34 C52 H52A 108.7
N33 C52 H52A 108.7
N34 C52 H52B 108.7
N33 C52 H52B 108.7
H52A C52 H52B 107.6
O14 C53 N34 127.5(8)
O14 C53 N35 125.1(8)
N34 C53 N35 107.4(6)
N22 C54 N35 114.1(6)
N22 C54 H54A 108.7
N35 C54 H54A 108.7
N22 C54 H54B 108.7
N35 C54 H54B 108.7
H54A C54 H54B 107.6
C8 N1 H1A 120.0
C8 N1 H1B 120.0
H1A N1 H1B 120.0
C9 N2 C8 114.7(5)
C10 N3 C9 119.8(5)
C10 N3 H3B 120.1
C9 N3 H3B 120.1
C10 N4 H4A 120.0
C10 N4 H4B 120.0
H4A N4 H4B 120.0
C11 N5 C10 118.5(5)
C11 N5 H5B 120.7
C10 N5 H5B 120.7
C11 N6 H6A 120.0
C11 N6 H6B 120.0
H6A N6 H6B 120.0
C7 N7 C12 116.7(5)
C13 N8 C27 111.9(5)
C13 N8 C26 121.1(6)
C27 N8 C26 122.9(6)
C13 N9 C28 112.3(6)
C13 N9 C14 122.4(6)
C28 N9 C14 122.6(5)
C15 N10 C14 121.4(6)
C15 N10 C29 111.1(6)
C14 N10 C29 120.7(6)
C15 N11 C16 122.7(6)
C15 N11 C30 111.9(6)
C16 N11 C30 125.4(6)
C17 N12 C16 123.3(6)
C17 N12 C31 111.6(7)
C16 N12 C31 123.0(7)
C17 N13 C18 122.1(6)
C17 N13 C32 111.8(7)
C18 N13 C32 124.5(7)
C19 N14 C18 124.1(7)
C19 N14 C33 112.2(8)
C18 N14 C33 122.5(7)
C19 N15 C20 120.8(8)
C19 N15 C34 111.6(8)
C20 N15 C34 122.6(8)
C21 N16 C20 122.7(8)
C21 N16 C35 112.2(7)
C20 N16 C35 121.5(7)
C21 N17 C22 122.9(8)
C21 N17 C36 111.7(7)
C22 N17 C36 122.3(7)
C23 N18 C22 122.0(6)
C23 N18 C37 112.7(6)
C22 N18 C37 125.1(6)
C23 N19 C38 112.0(6)
C23 N19 C24 121.6(6)
C38 N19 C24 123.8(5)
C25 N20 C24 123.2(5)
C25 N20 C39 112.9(5)
C24 N20 C39 123.9(5)
C25 N21 C26 120.9(5)
C25 N21 C40 111.9(5)
C26 N21 C40 121.2(5)
C41 N22 C54 123.0(7)
C41 N22 C27 111.1(6)
C54 N22 C27 122.5(6)
C41 N23 C28 113.0(6)
C41 N23 C42 124.0(7)
C28 N23 C42 120.9(7)
C43 N24 C42 124.7(8)
C43 N24 C29 112.4(7)
C42 N24 C29 121.8(8)
C43 N25 C44 121.3(8)
C43 N25 C30 110.7(8)
C44 N25 C30 123.0(8)
C45 N26 C44 122.3(9)
C45 N26 C31 113.9(9)
C44 N26 C31 123.1(10)
C45 N27 C46 123.7(9)
C45 N27 C32 110.6(9)
C46 N27 C32 123.6(9)
C47 N28 C33 116.8(11)
C47 N28 C46 120.2(10)
C33 N28 C46 121.1(8)
C47 N29 C48 125.1(10)
C47 N29 C34 111.9(9)
C48 N29 C34 120.7(12)
C49 N30 C35 106.4(12)
C49 N30 C48 126.7(12)
C35 N30 C48 123.3(10)
C49 N31 C36 109.8(10)
C49 N31 C50 125.7(11)
C36 N31 C50 121.1(11)
C51 N32 C37 113.8(7)
C51 N32 C50 120.6(10)
C37 N32 C50 124.6(10)
C51 N33 C38 114.8(8)
C51 N33 C52 121.7(9)
C38 N33 C52 123.4(6)
C53 N34 C52 120.3(6)
C53 N34 C39 112.6(6)
C52 N34 C39 121.1(6)
C53 N35 C40 113.0(6)
C53 N35 C54 121.9(6)
C40 N35 C54 123.4(6)

loop_
_geom_bond_atom_site_label_1
_geom_bond_atom_site_label_2
_geom_bond_distance
C7 N7 1.320(8)
C7 C8 1.440(9)
C7 C6 1.558(8)
C1 C2 1.3900
C1 C6 1.3900
C1 H1C 0.9500
C2 C3 1.3900
C2 H2A 0.9500
C3 C4 1.3900
C3 H3A 0.9500
C4 C5 1.3900
C4 H4C 0.9500
C5 C6 1.3900
C5 H5A 0.9500
C1' C2' 1.3900
C1' C6' 1.3900
C1' H1'A 0.9500
C2' C3' 1.3900
C2' H2'A 0.9500
C3' C4' 1.3900
C3' H3'A 0.9500
C4' C5' 1.3900
C4' H4'A 0.9500
C5' C6' 1.3900
C5' H5'A 0.9500
C8 N1 1.321(8)
C8 N2 1.354(9)
C9 N2 1.350(8)
C9 C12 1.368(8)
C9 N3 1.380(8)
C10 N4 1.331(8)
C10 N5 1.338(8)
C10 N3 1.348(8)
C11 N6 1.324(7)
C11 N5 1.327(7)
C11 C12 1.421(8)
C12 N7 1.374(8)
C13 O1 1.247(8)
C13 N9 1.364(8)
C13 N8 1.366(9)
C14 N10 1.454(9)
C14 N9 1.457(9)
C14 H14A 0.9900
C14 H14B 0.9900
C15 O2 1.228(8)
C15 N11 1.372(9)
C15 N10 1.374(9)
C16 N11 1.421(9)
C16 N12 1.439(11)
C16 H16A 0.9900
C16 H16B 0.9900
C17 O3 1.230(8)
C17 N13 1.339(10)
C17 N12 1.387(10)
C18 N14 1.429(11)
C18 N13 1.465(11)
C18 H18A 0.9900
C18 H18B 0.9900
C19 O4 1.248(10)
C19 N14 1.365(11)
C19 N15 1.367(11)
C20 N15 1.437(13)
C20 N16 1.475(10)
C20 H20A 0.9900
C20 H20B 0.9900
C21 O5 1.237(10)
C21 N17 1.351(10)
C21 N16 1.358(11)
C22 N18 1.455(9)
C22 N17 1.457(11)
C22 H22A 0.9900
C22 H22B 0.9900
C23 O6 1.243(8)
C23 N19 1.363(8)
C23 N18 1.363(9)
C24 N20 1.441(8)
C24 N19 1.463(8)
C24 H24A 0.9900
C24 H24B 0.9900
C25 O7 1.203(7)
C25 N21 1.371(8)
C25 N20 1.382(8)
C26 N21 1.442(8)
C26 N8 1.455(8)
C26 H26A 0.9900
C26 H26B 0.9900
C27 N8 1.447(8)
C27 N22 1.475(10)
C27 C28 1.539(10)
C27 H27 1.0000
C28 N9 1.428(9)
C28 N23 1.457(10)
C28 H28 1.0000
C29 N24 1.452(11)
C29 N10 1.468(9)
C29 C30 1.553(11)
C29 H29 1.0000
C30 N11 1.432(9)
C30 N25 1.469(13)
C30 H30 1.0000
C31 N12 1.445(9)
C31 N26 1.467(10)
C31 C32 1.543(13)
C31 H31 1.0000
C32 N27 1.439(10)
C32 N13 1.465(10)
C32 H32 1.0000
C33 N28 1.456(13)
C33 N14 1.472(11)
C33 C34 1.525(15)
C33 H33 1.0000
C34 N29 1.463(13)
C34 N15 1.482(12)
C34 H34 1.0000
C35 N30 1.375(15)
C35 C36 1.527(13)
C35 N16 1.532(12)
C35 H35 1.0000
C36 N31 1.454(14)
C36 N17 1.461(12)
C36 H36 1.0000
C37 N32 1.449(13)
C37 N18 1.467(10)
C37 C38 1.558(10)
C37 H37 1.0000
C38 N33 1.444(11)
C38 N19 1.457(8)
C38 H38 1.0000
C39 N34 1.448(9)
C39 N20 1.450(8)
C39 C40 1.555(10)
C39 H39 1.0000
C40 N35 1.435(9)
C40 N21 1.469(8)
C40 H40 1.0000
C41 O8 1.228(10)
C41 N23 1.349(11)
C41 N22 1.367(10)
C42 N24 1.434(10)
C42 N23 1.471(10)
C42 H42A 0.9900
C42 H42B 0.9900
C43 O9 1.228(12)
C43 N24 1.352(12)
C43 N25 1.367(10)
C44 N25 1.441(11)
C44 N26 1.445(13)
C44 H44A 0.9900
C44 H44B 0.9900
C45 O10 1.235(11)
C45 N26 1.321(14)
C45 N27 1.364(13)
C46 N27 1.385(14)
C46 N28 1.499(14)
C46 H46A 0.9900
C46 H46B 0.9900
C47 O11 1.149(14)
C47 N28 1.328(13)
C47 N29 1.414(15)
C48 N30 1.437(13)
C48 N29 1.440(13)
C48 H48A 0.9900
C48 H48B 0.9900
C49 N31 1.268(17)
C49 O12 1.296(17)
C49 N30 1.311(14)
C50 N32 1.464(11)
C50 N31 1.473(12)
C50 H50A 0.9900
C50 H50B 0.9900
C51 O13 1.206(12)
C51 N33 1.355(11)
C51 N32 1.367(13)
C52 N34 1.427(9)
C52 N33 1.456(10)
C52 H52A 0.9900
C52 H52B 0.9900
C53 O14 1.226(8)
C53 N34 1.357(10)
C53 N35 1.379(10)
C54 N22 1.443(10)
C54 N35 1.450(10)
C54 H54A 0.9900
C54 H54B 0.9900
N1 H1A 0.8800
N1 H1B 0.8800
N3 H3B 0.8800
N4 H4A 0.8800
N4 H4B 0.8800
N5 H5B 0.8800
N6 H6A 0.8800
N6 H6B 0.8800

loop_
_geom_hbond_atom_site_label_D
_geom_hbond_atom_site_label_H
_geom_hbond_atom_site_label_A
_geom_hbond_distance_DH
_geom_hbond_distance_HA
_geom_hbond_distance_DA
_geom_hbond_angle_DHA
_geom_hbond_site_symmetry_A
N6 H6B O3 0.88 2.08 2.866(7) 148.9 .
N1 H1A O7 0.88 2.64 3.095(7) 113.4 .
N1 H1A O6 0.88 2.10 2.927(8) 155.6 .
N4 H4B O2 0.88 2.09 2.798(7) 137.3 9_667
N4 H4A O1 0.88 1.95 2.796(8) 160.5 9_667

loop_
_platon_squeeze_void_nr
_platon_squeeze_void_average_x
_platon_squeeze_void_average_y
_platon_squeeze_void_average_z
_platon_squeeze_void_volume
_platon_squeeze_void_count_electrons
_platon_squeeze_void_content
1 0.000 0.250 0.270 205 52 ' '
2 0.000 0.250 -0.020 204 49 ' '
3 0.000 0.250 0.625 102 41 ' '
4 0.000 0.750 0.730 204 45 ' '
5 0.000 0.750 0.019 205 47 ' '
6 0.000 0.750 0.375 102 38 ' '
7 0.105 0.149 0.123 53 16 ' '
8 0.105 0.649 0.877 54 16 ' '
9 0.101 0.355 0.127 54 17 ' '
10 0.101 0.855 0.873 53 15 ' '
11 0.109 0.131 0.927 13 0 ' '
12 0.109 0.631 0.073 13 0 ' '
13 0.119 0.359 0.323 13 1 ' '
14 0.119 0.859 0.677 13 0 ' '
15 0.395 0.351 0.376 54 15 ' '
16 0.395 0.851 0.624 54 15 ' '
17 0.399 0.145 0.374 53 14 ' '
18 0.500 0.250 0.520 204 47 ' '
19 0.399 0.645 0.626 54 16 ' '
20 0.500 0.750 0.480 203 49 ' '
21 0.381 0.141 0.177 13 0 ' '
22 0.381 0.641 0.823 13 1 ' '
23 0.391 0.369 0.573 13 1 ' '
24 0.391 0.869 0.427 13 1 ' '
25 0.500 0.250 0.230 203 45 ' '
26 0.500 0.750 0.770 204 51 ' '
27 0.500 0.250 0.875 102 38 ' '
28 0.500 0.750 0.125 102 41 ' '
29 0.605 0.149 0.377 54 16 ' '
30 0.605 0.649 0.623 53 16 ' '
31 0.601 0.355 0.373 53 15 ' '
32 0.601 0.855 0.627 54 17 ' '
33 0.609 0.131 0.573 13 0 ' '
34 0.609 0.631 0.427 13 0 ' '
35 0.619 0.359 0.177 13 0 ' '
36 0.619 0.859 0.823 13 1 ' '
37 0.895 0.351 0.123 53 15 ' '
38 0.895 0.851 0.877 53 14 ' '
39 0.899 0.145 0.127 53 16 ' '
40 0.899 0.645 0.873 53 14 ' '
41 0.881 0.141 0.323 13 1 ' '
42 0.881 0.641 0.677 13 0 ' '
43 0.891 0.369 0.927 13 1 ' '
44 0.891 0.869 0.073 13 1 ' '
